data_9012080
loop_
_publ_author_name
'Gaudefroy, C.'
'Granger, M. M.'
'Permingeat, F.'
'Protas, J.'

_publ_section_title
;
 La despujolsite, une nouvelle espece minerale
;
_journal_name_full 'Bulletin de la Societe Francaise de Mineralogie et de Cristallographie'
_journal_page_first 43
_journal_page_last 50
_journal_volume 91
_journal_year 1968
_chemical_compound_source 'Tachgagalt, Morocco'
_chemical_formula_sum 'Ca3 H12 Mn O17 S2'
_chemical_name_mineral Despujolsite
_space_group_IT_number 190
_symmetry_space_group_name_Hall 'P -6c -2c'
_symmetry_space_group_name_H-M 'P -6 2 c'
_cell_angle_alpha 90
_cell_angle_beta 90
_cell_angle_gamma 120
_cell_formula_units_Z 2
_cell_length_a 8.56
_cell_length_b 8.56
_cell_length_c 10.76
_cell_volume 682.795
_database_code_amcsd 0012127
_exptl_crystal_density_diffrn 2.546
_cod_original_formula_sum 'Ca3 Mn S2 O17 H12'
_cod_database_code 9012080

loop_
_space_group_symop_operation_xyz
x,y,z
-x,-x+y,1/2+z
-x+y,-x,1/2-z
y,x,-z
-y,x-y,z
x-y,-y,1/2+z
x,y,1/2-z
-x,-x+y,-z
-x+y,-x,z
y,x,1/2+z
-y,x-y,1/2-z
x-y,-y,-z

loop_
_atom_site_label
_atom_site_fract_x
_atom_site_fract_y
_atom_site_fract_z
_atom_site_U_iso_or_equiv
_atom_site_type_symbol
_atom_site_attached_hydrogens
Ca 0.30222 0.14553 0.25000 0.01113 Ca 0
Mn 0.00000 0.00000 0.00000 0.00812 Mn 0
S 0.66667 0.33333 0.02513 0.01127 S 0
O1 0.66667 0.33333 -0.11152 0.02558 O 0
O-H3 0.10255 0.20292 0.11114 0.01469 O 1
Wat2 0.49811 -0.01992 0.25000 0.02888 O 2
O4 0.47747 0.25376 0.06805 0.01726 O 0

loop_
_cod_changelog_entry_id
_cod_changelog_entry_author
_cod_changelog_entry_date
_cod_changelog_entry_text
1
;cod-tools version 3.8.0
Id: cif_guess_AMCSD_atom_types 9574 2023-05-10 09:00:05Z saulius
;
2023-05-10T18:53:46+03:00
;Derived atom types and hydrogen counts
from atom names that follow the AMCSD naming convention
(Wat == water, O-H == hydroxyl).
;

loop_
_cod_related_entry_id
_cod_related_entry_database
_cod_related_entry_code
1 AMCSD 0012127
